data_7160584
loop_
_publ_author_name
'Patil, Baliram R.'
'Nichinde, Chandrakant B.'
'Girase, Amardipsing S.'
'Chaudhari, Suryakant S.'
'Kinage, Anil K.'

_publ_section_title
;
 Conjugate addition/cyclization of propanal with isatylidene
 malononitriles: an efficient one-pot organocatalytic approach for the
 synthesis of 3'-methyl spiro[2<i>H</i>-pyran-3,4'-indoline].
;
_journal_issue 25
_journal_name_full 'Organic &amp; biomolecular chemistry'
_journal_page_first 6214
_journal_page_last 6219
_journal_paper_doi 10.1039/d5ob00553a
_journal_volume 23
_journal_year 2025
_chemical_formula_moiety 'C15 H12 F3 N3 O2, C3 H6 O'
_chemical_formula_sum 'C18 H18 F3 N3 O3'
_chemical_formula_weight 381.35
_space_group_crystal_system monoclinic
_space_group_IT_number 14
_space_group_name_Hall '-P 2ybc'
_space_group_name_H-M_alt 'P 1 21/c 1'
_atom_sites_solution_hydrogens mixed
_atom_sites_solution_primary iterative
_audit_creation_date 2025-03-13
_audit_creation_method
;
Olex2 1.5
(compiled 2025.03.04 svn.red2d20d0 for OlexSys, GUI svn.r7188)
;
_audit_update_record
;
2025-03-13 deposited with the CCDC.	2025-06-02 downloaded from the CCDC.
;
_cell_angle_alpha 90
_cell_angle_beta 96.202(9)
_cell_angle_gamma 90
_cell_formula_units_Z 4
_cell_length_a 14.564(5)
_cell_length_b 11.352(4)
_cell_length_c 11.354(4)
_cell_measurement_reflns_used 3777
_cell_measurement_temperature 150(2)
_cell_measurement_theta_max 23.28
_cell_measurement_theta_min 2.28
_cell_volume 1866.2(11)
_computing_cell_refinement 'SAINT v8.37A (Bruker, 2015)'
_computing_data_reduction 'SAINT v8.37A (Bruker, 2015)'
_computing_molecular_graphics 'Olex2 1.5 (Dolomanov et al., 2009)'
_computing_publication_material 'Olex2 1.5 (Dolomanov et al., 2009)'
_computing_structure_refinement 'XL  (Sheldrick, 2008)'
_computing_structure_solution 'olex2.solve 1.5 (Bourhis et al., 2015)'
_diffrn_ambient_temperature 150(2)
_diffrn_measured_fraction_theta_full 0.995
_diffrn_measured_fraction_theta_max 0.995
_diffrn_measurement_device_type 'Bruker APEX-II CCD'
_diffrn_measurement_method '\f and \w scans'
_diffrn_radiation_type MoK\a
_diffrn_radiation_wavelength 0.71073
_diffrn_reflns_av_R_equivalents 0.0634
_diffrn_reflns_av_unetI/netI 0.0416
_diffrn_reflns_Laue_measured_fraction_full 0.995
_diffrn_reflns_Laue_measured_fraction_max 0.995
_diffrn_reflns_limit_h_max 17
_diffrn_reflns_limit_h_min -17
_diffrn_reflns_limit_k_max 13
_diffrn_reflns_limit_k_min -13
_diffrn_reflns_limit_l_max 13
_diffrn_reflns_limit_l_min -13
_diffrn_reflns_number 24235
_diffrn_reflns_point_group_measured_fraction_full 0.995
_diffrn_reflns_point_group_measured_fraction_max 0.995
_diffrn_reflns_theta_full 25.166
_diffrn_reflns_theta_max 25.166
_diffrn_reflns_theta_min 1.406
_diffrn_source_current 19.0
_diffrn_source_power 0.76
_diffrn_source_voltage 40.0
_diffrn_standards_number 0
_exptl_absorpt_coefficient_mu 0.113
_exptl_absorpt_correction_T_max 0.7452
_exptl_absorpt_correction_T_min 0.6883
_exptl_absorpt_correction_type multi-scan
_exptl_absorpt_process_details
;
SADABS-2016/2 (Bruker,2016/2) was used for absorption correction.
wR2(int) was 0.0903 before and 0.0628 after correction.
The Ratio of minimum to maximum transmission is 0.9236.
The \l/2 correction factor is Not present.
;
_exptl_crystal_colour 'clear colourless'
_exptl_crystal_colour_lustre clear
_exptl_crystal_colour_primary colourless
_exptl_crystal_density_diffrn 1.357
_exptl_crystal_description block
_exptl_crystal_F_000 792
_exptl_crystal_size_max 0.262
_exptl_crystal_size_mid 0.211
_exptl_crystal_size_min 0.185
_refine_diff_density_max 0.700
_refine_diff_density_min -0.517
_refine_diff_density_rms 0.054
_refine_ls_extinction_method none
_refine_ls_goodness_of_fit_ref 1.025
_refine_ls_hydrogen_treatment mixed
_refine_ls_matrix_type full
_refine_ls_number_parameters 265
_refine_ls_number_reflns 3327
_refine_ls_number_restraints 13
_refine_ls_restrained_S_all 1.038
_refine_ls_R_factor_all 0.0767
_refine_ls_R_factor_gt 0.0518
_refine_ls_shift/su_max 0.000
_refine_ls_shift/su_mean 0.000
_refine_ls_structure_factor_coef Fsqd
_refine_ls_weighting_details 'w=1/[\s^2^(Fo^2^)+(0.0518P)^2^+2.0785P] where P=(Fo^2^+2Fc^2^)/3'
_refine_ls_weighting_scheme calc
_refine_ls_wR_factor_gt 0.1195
_refine_ls_wR_factor_ref 0.1361
_reflns_Friedel_coverage 0.000
_reflns_number_gt 2463
_reflns_number_total 3327
_reflns_threshold_expression 'I > 2\s(I)'
_cod_data_source_file d5ob00553a2.cif
_cod_data_source_block 4Ao
_cod_depositor_comments 'Adding full bibliography for 7160584--7160585.cif.'
_cod_original_cell_volume 1866.3(11)
_cod_database_code 7160584
_shelx_shelxl_version_number 2014/7
_shelx_space_group_comment
;
The symmetry employed for this shelxl refinement is uniquely defined
by the following loop, which should always be used as a source of
symmetry information in preference to the above space-group names.
They are only intended as comments.
;
_shelx_estimated_absorpt_t_max 0.979
_shelx_estimated_absorpt_t_min 0.971
_olex2_refinement_description
;
1. Restrained distances
 F1-C15 \\sim F1'-C15
 with sigma of 0.02
2. Uiso/Uaniso restraints and constraints
Uanis(F1) \\sim Ueq, Uanis(F1') \\sim Ueq: with sigma of 0.005 and sigma for
terminal atoms of 0.01
3. Others
 Sof(F1')=1-FVAR(1)
 Sof(F1)=FVAR(1)
4.a Ternary CH refined with riding coordinates:
 C4(H4)
4.b Secondary CH2 refined with riding coordinates:
 C5(H5A,H5B)
4.c Aromatic/amide H refined with riding coordinates:
 N3(H3), C9(H9), C11(H11), C10(H10)
4.d Idealised Me refined as rotating group:
 C18(H18A,H18B,H18C), C7(H7A,H7B,H7C), C16(H16A,H16B,H16C)
;
_olex2_submission_special_instructions 'No special instructions were received'

loop_
_space_group_symop_operation_xyz
'x, y, z'
'-x, y+1/2, -z+1/2'
'-x, -y, -z'
'x, -y-1/2, z-1/2'

loop_
_atom_site_label
_atom_site_type_symbol
_atom_site_fract_x
_atom_site_fract_y
_atom_site_fract_z
_atom_site_U_iso_or_equiv
_atom_site_adp_type
_atom_site_occupancy
_atom_site_site_symmetry_order
_atom_site_calc_flag
_atom_site_refinement_flags_posn
_atom_site_refinement_flags_adp
_atom_site_refinement_flags_occupancy
_atom_site_disorder_assembly
_atom_site_disorder_group
O2 O 0.34478(11) 0.33324(14) 0.37624(14) 0.0227(4) Uani 1 1 d . . . . .
N1 N 0.41562(16) 0.3894(2) 0.78701(19) 0.0258(5) Uani 1 1 d . . . . .
O1 O 0.44859(11) 0.54235(14) 0.67713(15) 0.0245(4) Uani 1 1 d . . . . .
O3 O 0.59872(13) 0.41262(16) 0.93078(18) 0.0372(5) Uani 1 1 d . . . . .
N3 N 0.20308(13) 0.41972(17) 0.32757(18) 0.0224(5) Uani 1 1 d . . . . .
H3 H 0.1849 0.3792 0.2632 0.027 Uiso 1 1 calc R U . . .
N2 N 0.19923(13) 0.27111(19) 0.65754(19) 0.0272(5) Uani 1 1 d . . . . .
F3 F 0.00316(17) 0.3822(2) 0.2308(2) 0.0809(7) Uani 1 1 d . . . . .
F2 F 0.05590(16) 0.5125(3) 0.13111(18) 0.0917(9) Uani 1 1 d . . . . .
C1 C 0.38932(16) 0.4536(2) 0.6908(2) 0.0203(5) Uani 1 1 d . . . . .
C14 C 0.28570(15) 0.4051(2) 0.3939(2) 0.0192(5) Uani 1 1 d . . . . .
C6 C 0.25016(16) 0.3451(2) 0.6390(2) 0.0204(5) Uani 1 1 d . . . . .
F1 F -0.0765(4) 0.5269(17) 0.2115(15) 0.072(4) Uani 0.67(4) 1 d D U P A 1
C2 C 0.31150(15) 0.4352(2) 0.6137(2) 0.0194(5) Uani 1 1 d . . . . .
C3 C 0.29317(15) 0.4969(2) 0.4949(2) 0.0193(5) Uani 1 1 d . . . . .
C8 C 0.19966(16) 0.5559(2) 0.4754(2) 0.0217(5) Uani 1 1 d . . . . .
C13 C 0.15055(16) 0.5082(2) 0.3753(2) 0.0232(5) Uani 1 1 d . . . . .
C4 C 0.37725(16) 0.5762(2) 0.4759(2) 0.0224(5) Uani 1 1 d . . . . .
H4 H 0.4265 0.5233 0.4510 0.027 Uiso 1 1 calc R U . . .
C17 C 0.64052(18) 0.5045(2) 0.9487(2) 0.0264(6) Uani 1 1 d . . . . .
C12 C 0.06232(17) 0.5472(2) 0.3341(2) 0.0286(6) Uani 1 1 d . . . . .
C5 C 0.41499(17) 0.6315(2) 0.5922(2) 0.0247(6) Uani 1 1 d . . . . .
H5A H 0.4660 0.6858 0.5788 0.030 Uiso 1 1 calc R U . . .
H5B H 0.3658 0.6778 0.6243 0.030 Uiso 1 1 calc R U . . .
C18 C 0.59599(18) 0.6189(2) 0.9127(2) 0.0283(6) Uani 1 1 d . . . . .
H18A H 0.6120 0.6409 0.8340 0.042 Uiso 1 1 calc R U . . .
H18B H 0.6178 0.6799 0.9701 0.042 Uiso 1 1 calc R U . . .
H18C H 0.5288 0.6111 0.9103 0.042 Uiso 1 1 calc R U . . .
C9 C 0.16029(18) 0.6417(2) 0.5394(2) 0.0292(6) Uani 1 1 d . . . . .
H9 H 0.1929 0.6733 0.6093 0.035 Uiso 1 1 calc R U . . .
C11 C 0.02394(18) 0.6357(2) 0.3992(3) 0.0328(6) Uani 1 1 d . . . . .
H11 H -0.0361 0.6645 0.3736 0.039 Uiso 1 1 calc R U . . .
C7 C 0.35697(19) 0.6679(2) 0.3784(2) 0.0311(6) Uani 1 1 d . . . . .
H7A H 0.3283 0.6295 0.3064 0.047 Uiso 1 1 calc R U . . .
H7B H 0.4148 0.7056 0.3620 0.047 Uiso 1 1 calc R U . . .
H7C H 0.3148 0.7276 0.4042 0.047 Uiso 1 1 calc R U . . .
C10 C 0.07191(19) 0.6813(2) 0.4998(3) 0.0350(7) Uani 1 1 d . . . . .
H10 H 0.0443 0.7409 0.5430 0.042 Uiso 1 1 calc R U . . .
C15 C 0.01153(19) 0.4978(3) 0.2257(3) 0.0388(7) Uani 1 1 d D . . . .
C16 C 0.73798(19) 0.5061(3) 1.0051(3) 0.0421(7) Uani 1 1 d . . . . .
H16A H 0.7395 0.5350 1.0867 0.063 Uiso 1 1 calc R U . . .
H16B H 0.7749 0.5583 0.9601 0.063 Uiso 1 1 calc R U . . .
H16C H 0.7635 0.4262 1.0057 0.063 Uiso 1 1 calc R U . . .
H1A H 0.386(2) 0.323(3) 0.800(3) 0.040(8) Uiso 1 1 d . . . . .
H1B H 0.467(2) 0.406(3) 0.833(3) 0.039(8) Uiso 1 1 d . . . . .
F1' F -0.055(2) 0.570(2) 0.173(2) 0.068(5) Uani 0.33(4) 1 d D U P A 2

loop_
_atom_site_aniso_label
_atom_site_aniso_U_11
_atom_site_aniso_U_22
_atom_site_aniso_U_33
_atom_site_aniso_U_23
_atom_site_aniso_U_13
_atom_site_aniso_U_12
O2 0.0202(9) 0.0215(9) 0.0265(9) -0.0026(7) 0.0022(7) 0.0064(7)
N1 0.0248(12) 0.0267(12) 0.0243(12) 0.0056(10) -0.0056(10) -0.0087(10)
O1 0.0233(9) 0.0223(9) 0.0267(9) 0.0028(7) -0.0027(7) -0.0055(7)
O3 0.0379(11) 0.0245(10) 0.0471(12) 0.0022(9) -0.0056(9) -0.0080(9)
N3 0.0183(10) 0.0241(11) 0.0240(11) -0.0055(9) -0.0020(8) 0.0024(9)
N2 0.0169(10) 0.0275(11) 0.0364(13) 0.0073(10) -0.0007(9) 0.0001(9)
F3 0.1037(18) 0.0593(14) 0.0725(15) -0.0211(12) -0.0240(13) -0.0173(13)
F2 0.0720(15) 0.166(3) 0.0340(11) -0.0051(14) -0.0067(10) -0.0250(16)
C1 0.0195(12) 0.0188(12) 0.0233(13) -0.0039(10) 0.0054(10) -0.0012(10)
C14 0.0177(12) 0.0179(12) 0.0222(12) 0.0014(10) 0.0032(10) -0.0005(10)
C6 0.0166(12) 0.0221(13) 0.0218(12) 0.0012(10) -0.0005(10) 0.0068(10)
F1 0.023(2) 0.103(6) 0.082(5) -0.040(5) -0.024(2) 0.023(3)
C2 0.0179(12) 0.0179(12) 0.0228(12) 0.0002(10) 0.0043(10) 0.0005(9)
C3 0.0178(12) 0.0169(11) 0.0232(13) -0.0008(10) 0.0026(10) 0.0024(9)
C8 0.0216(12) 0.0175(12) 0.0259(13) 0.0017(10) 0.0019(10) 0.0029(10)
C13 0.0217(12) 0.0178(12) 0.0303(14) 0.0017(11) 0.0046(11) 0.0012(10)
C4 0.0213(12) 0.0200(12) 0.0260(13) 0.0004(10) 0.0025(10) -0.0012(10)
C17 0.0297(14) 0.0274(13) 0.0226(13) -0.0001(11) 0.0051(11) -0.0047(11)
C12 0.0192(13) 0.0304(14) 0.0353(15) 0.0004(12) -0.0017(11) 0.0033(11)
C5 0.0268(13) 0.0195(12) 0.0270(13) 0.0031(11) 0.0001(11) -0.0032(10)
C18 0.0318(14) 0.0242(13) 0.0285(14) -0.0018(11) 0.0017(11) -0.0068(11)
C9 0.0283(14) 0.0266(14) 0.0324(14) -0.0042(12) 0.0020(11) 0.0058(11)
C11 0.0204(13) 0.0301(14) 0.0473(17) 0.0008(13) 0.0010(12) 0.0096(11)
C7 0.0333(15) 0.0289(14) 0.0303(15) 0.0051(12) 0.0004(12) -0.0043(12)
C10 0.0319(15) 0.0289(14) 0.0445(17) -0.0053(13) 0.0056(13) 0.0130(12)
C15 0.0273(15) 0.0433(18) 0.0445(18) -0.0040(14) -0.0027(13) 0.0113(13)
C16 0.0296(15) 0.0429(17) 0.0526(19) -0.0002(15) -0.0005(14) -0.0044(13)
F1' 0.051(7) 0.073(7) 0.070(7) -0.010(5) -0.034(5) 0.033(5)

loop_
_atom_type_symbol
_atom_type_description
_atom_type_scat_dispersion_real
_atom_type_scat_dispersion_imag
_atom_type_scat_source
C C 0.0033 0.0016 'International Tables Vol C Tables 4.2.6.8 and 6.1.1.4'
H H 0.0000 0.0000 'International Tables Vol C Tables 4.2.6.8 and 6.1.1.4'
F F 0.0171 0.0103 'International Tables Vol C Tables 4.2.6.8 and 6.1.1.4'
N N 0.0061 0.0033 'International Tables Vol C Tables 4.2.6.8 and 6.1.1.4'
O O 0.0106 0.0060 'International Tables Vol C Tables 4.2.6.8 and 6.1.1.4'

loop_
_geom_angle_atom_site_label_1
_geom_angle_atom_site_label_2
_geom_angle_atom_site_label_3
_geom_angle
_geom_angle_site_symmetry_1
_geom_angle_site_symmetry_3
_geom_angle_publ_flag
C1 N1 H1A 119.6(19) . . ?
C1 N1 H1B 121.1(19) . . ?
H1A N1 H1B 119(3) . . ?
C1 O1 C5 115.18(18) . . ?
C14 N3 H3 124.5 . . ?
C14 N3 C13 111.1(2) . . ?
C13 N3 H3 124.5 . . ?
N1 C1 O1 111.9(2) . . ?
N1 C1 C2 125.7(2) . . ?
O1 C1 C2 122.4(2) . . ?
O2 C14 N3 126.2(2) . . ?
O2 C14 C3 125.4(2) . . ?
N3 C14 C3 108.42(19) . . ?
N2 C6 C2 178.7(3) . . ?
C1 C2 C6 118.6(2) . . ?
C1 C2 C3 123.5(2) . . ?
C6 C2 C3 117.5(2) . . ?
C14 C3 C4 106.34(18) . . ?
C2 C3 C14 109.89(19) . . ?
C2 C3 C4 108.96(19) . . ?
C8 C3 C14 101.55(18) . . ?
C8 C3 C2 113.78(19) . . ?
C8 C3 C4 115.74(19) . . ?
C13 C8 C3 108.9(2) . . ?
C9 C8 C3 131.0(2) . . ?
C9 C8 C13 120.1(2) . . ?
C8 C13 N3 110.0(2) . . ?
C8 C13 C12 121.8(2) . . ?
C12 C13 N3 128.2(2) . . ?
C3 C4 H4 107.0 . . ?
C5 C4 C3 109.72(19) . . ?
C5 C4 H4 107.0 . . ?
C5 C4 C7 112.0(2) . . ?
C7 C4 C3 113.7(2) . . ?
C7 C4 H4 107.0 . . ?
O3 C17 C18 120.5(2) . . ?
O3 C17 C16 121.3(2) . . ?
C18 C17 C16 118.2(2) . . ?
C13 C12 C11 117.2(2) . . ?
C13 C12 C15 121.4(2) . . ?
C11 C12 C15 121.4(2) . . ?
O1 C5 C4 110.93(19) . . ?
O1 C5 H5A 109.5 . . ?
O1 C5 H5B 109.5 . . ?
C4 C5 H5A 109.5 . . ?
C4 C5 H5B 109.5 . . ?
H5A C5 H5B 108.0 . . ?
C17 C18 H18A 109.5 . . ?
C17 C18 H18B 109.5 . . ?
C17 C18 H18C 109.5 . . ?
H18A C18 H18B 109.5 . . ?
H18A C18 H18C 109.5 . . ?
H18B C18 H18C 109.5 . . ?
C8 C9 H9 120.6 . . ?
C8 C9 C10 118.8(3) . . ?
C10 C9 H9 120.6 . . ?
C12 C11 H11 119.5 . . ?
C10 C11 C12 120.9(2) . . ?
C10 C11 H11 119.5 . . ?
C4 C7 H7A 109.5 . . ?
C4 C7 H7B 109.5 . . ?
C4 C7 H7C 109.5 . . ?
H7A C7 H7B 109.5 . . ?
H7A C7 H7C 109.5 . . ?
H7B C7 H7C 109.5 . . ?
C9 C10 H10 119.5 . . ?
C11 C10 C9 121.1(2) . . ?
C11 C10 H10 119.5 . . ?
F3 C15 F2 102.5(3) . . ?
F3 C15 C12 112.5(3) . . ?
F3 C15 F1' 123.6(13) . . ?
F2 C15 C12 112.6(3) . . ?
F2 C15 F1' 87.4(16) . . ?
F1 C15 F3 99.3(9) . . ?
F1 C15 F2 115.1(10) . . ?
F1 C15 C12 113.6(4) . . ?
F1' C15 C12 114.1(6) . . ?
C17 C16 H16A 109.5 . . ?
C17 C16 H16B 109.5 . . ?
C17 C16 H16C 109.5 . . ?
H16A C16 H16B 109.5 . . ?
H16A C16 H16C 109.5 . . ?
H16B C16 H16C 109.5 . . ?

loop_
_geom_bond_atom_site_label_1
_geom_bond_atom_site_label_2
_geom_bond_distance
_geom_bond_site_symmetry_2
_geom_bond_publ_flag
O2 C14 1.218(3) . ?
N1 C1 1.334(3) . ?
N1 H1A 0.88(3) . ?
N1 H1B 0.88(3) . ?
O1 C1 1.347(3) . ?
O1 C5 1.446(3) . ?
O3 C17 1.213(3) . ?
N3 H3 0.8800 . ?
N3 C14 1.359(3) . ?
N3 C13 1.406(3) . ?
N2 C6 1.155(3) . ?
F3 C15 1.320(4) . ?
F2 C15 1.322(4) . ?
C1 C2 1.371(3) . ?
C14 C3 1.545(3) . ?
C6 C2 1.408(3) . ?
F1 C15 1.317(5) . ?
C2 C3 1.518(3) . ?
C3 C8 1.512(3) . ?
C3 C4 1.553(3) . ?
C8 C13 1.386(3) . ?
C8 C9 1.377(3) . ?
C13 C12 1.392(3) . ?
C4 H4 1.0000 . ?
C4 C5 1.511(3) . ?
C4 C7 1.526(3) . ?
C17 C18 1.489(4) . ?
C17 C16 1.493(4) . ?
C12 C11 1.399(4) . ?
C12 C15 1.477(4) . ?
C5 H5A 0.9900 . ?
C5 H5B 0.9900 . ?
C18 H18A 0.9800 . ?
C18 H18B 0.9800 . ?
C18 H18C 0.9800 . ?
C9 H9 0.9500 . ?
C9 C10 1.391(4) . ?
C11 H11 0.9500 . ?
C11 C10 1.374(4) . ?
C7 H7A 0.9800 . ?
C7 H7B 0.9800 . ?
C7 H7C 0.9800 . ?
C10 H10 0.9500 . ?
C15 F1' 1.353(9) . ?
C16 H16A 0.9800 . ?
C16 H16B 0.9800 . ?
C16 H16C 0.9800 . ?

loop_
_geom_torsion_atom_site_label_1
_geom_torsion_atom_site_label_2
_geom_torsion_atom_site_label_3
_geom_torsion_atom_site_label_4
_geom_torsion
_geom_torsion_site_symmetry_1
_geom_torsion_site_symmetry_2
_geom_torsion_site_symmetry_3
_geom_torsion_site_symmetry_4
_geom_torsion_publ_flag
O2 C14 C3 C2 -56.8(3) . . . . ?
O2 C14 C3 C8 -177.6(2) . . . . ?
O2 C14 C3 C4 61.0(3) . . . . ?
N1 C1 C2 C6 3.4(4) . . . . ?
N1 C1 C2 C3 -169.0(2) . . . . ?
O1 C1 C2 C6 -175.9(2) . . . . ?
O1 C1 C2 C3 11.7(3) . . . . ?
N3 C14 C3 C2 124.2(2) . . . . ?
N3 C14 C3 C8 3.4(2) . . . . ?
N3 C14 C3 C4 -118.0(2) . . . . ?
N3 C13 C12 C11 178.8(2) . . . . ?
N3 C13 C12 C15 -1.5(4) . . . . ?
C1 O1 C5 C4 -50.4(3) . . . . ?
C1 C2 C3 C14 118.6(2) . . . . ?
C1 C2 C3 C8 -128.3(2) . . . . ?
C1 C2 C3 C4 2.5(3) . . . . ?
C14 N3 C13 C8 1.0(3) . . . . ?
C14 N3 C13 C12 -178.9(2) . . . . ?
C14 C3 C8 C13 -2.8(2) . . . . ?
C14 C3 C8 C9 176.2(3) . . . . ?
C14 C3 C4 C5 -155.80(19) . . . . ?
C14 C3 C4 C7 77.9(2) . . . . ?
C6 C2 C3 C14 -53.9(3) . . . . ?
C6 C2 C3 C8 59.2(3) . . . . ?
C6 C2 C3 C4 -170.0(2) . . . . ?
C2 C3 C8 C13 -120.8(2) . . . . ?
C2 C3 C8 C9 58.2(3) . . . . ?
C2 C3 C4 C5 -37.4(3) . . . . ?
C2 C3 C4 C7 -163.7(2) . . . . ?
C3 C8 C13 N3 1.3(3) . . . . ?
C3 C8 C13 C12 -178.7(2) . . . . ?
C3 C8 C9 C10 179.3(2) . . . . ?
C3 C4 C5 O1 62.7(2) . . . . ?
C8 C3 C4 C5 92.3(2) . . . . ?
C8 C3 C4 C7 -34.0(3) . . . . ?
C8 C13 C12 C11 -1.2(4) . . . . ?
C8 C13 C12 C15 178.5(2) . . . . ?
C8 C9 C10 C11 0.4(4) . . . . ?
C13 N3 C14 O2 178.1(2) . . . . ?
C13 N3 C14 C3 -2.9(3) . . . . ?
C13 C8 C9 C10 -1.7(4) . . . . ?
C13 C12 C11 C10 -0.1(4) . . . . ?
C13 C12 C15 F3 55.8(4) . . . . ?
C13 C12 C15 F2 -59.5(4) . . . . ?
C13 C12 C15 F1 167.5(12) . . . . ?
C13 C12 C15 F1' -157(2) . . . . ?
C4 C3 C8 C13 111.8(2) . . . . ?
C4 C3 C8 C9 -69.1(3) . . . . ?
C12 C11 C10 C9 0.5(4) . . . . ?
C5 O1 C1 N1 -166.4(2) . . . . ?
C5 O1 C1 C2 13.0(3) . . . . ?
C9 C8 C13 N3 -177.8(2) . . . . ?
C9 C8 C13 C12 2.2(4) . . . . ?
C11 C12 C15 F3 -124.5(3) . . . . ?
C11 C12 C15 F2 120.2(3) . . . . ?
C11 C12 C15 F1 -12.8(13) . . . . ?
C11 C12 C15 F1' 23(2) . . . . ?
C7 C4 C5 O1 -170.0(2) . . . . ?
C15 C12 C11 C10 -179.8(3) . . . . ?
